data_4106090
loop_
_publ_author_name
'Skye Fortier'
'Justin R. Walensky'
'Guang Wu'
'Trevor W. Hayton'

_publ_contact_author_email hayton@chem.ucsb.edu
_publ_contact_author_name 'Trevor W. Hayton'
_publ_section_title
;
 Synthesis of a Phosphorano-Stabilized U(IV)-Carbene via One-Electron
 Oxidation of a U(III)-Ylide Adduct
;
_journal_name_full 'Journal of the American Chemical Society'
_journal_page_first 6894
_journal_page_last 6897
_journal_paper_doi 10.1021/ja2001133
_journal_volume 133
_journal_year 2011
_chemical_formula_sum 'C37 H70 N3 P Si6 U'
_chemical_formula_weight 994.50
_chemical_name_systematic
; 
 ? 
;
_space_group_IT_number 2
_symmetry_cell_setting triclinic
_symmetry_space_group_name_Hall '-P 1'
_symmetry_space_group_name_H-M 'P -1'
_atom_sites_solution_hydrogens geom
_atom_sites_solution_primary direct
_atom_sites_solution_secondary difmap
_audit_creation_method SHELXL-97
_cell_angle_alpha 83.326(13)
_cell_angle_beta 89.784(14)
_cell_angle_gamma 83.180(12)
_cell_formula_units_Z 2
_cell_length_a 10.822(9)
_cell_length_b 11.711(10)
_cell_length_c 19.296(16)
_cell_measurement_temperature 150(2)
_cell_volume 2412(4)
_computing_structure_refinement 'SHELXL-97 (Sheldrick, 1997)'
_computing_structure_solution 'SHELXS-97 (Sheldrick, 1990)'
_diffrn_ambient_temperature 150(2)
_diffrn_measured_fraction_theta_full 0.984
_diffrn_measured_fraction_theta_max 0.984
_diffrn_measurement_device_type 'CCD area detector'
_diffrn_measurement_method 'omega scan'
_diffrn_radiation_monochromator graphite
_diffrn_radiation_source 'fine-focus sealed tube'
_diffrn_radiation_type MoK\a
_diffrn_radiation_wavelength 0.71073
_diffrn_reflns_av_R_equivalents 0.0676
_diffrn_reflns_av_sigmaI/netI 0.1248
_diffrn_reflns_limit_h_max 13
_diffrn_reflns_limit_h_min -13
_diffrn_reflns_limit_k_max 14
_diffrn_reflns_limit_k_min -14
_diffrn_reflns_limit_l_max 23
_diffrn_reflns_limit_l_min -22
_diffrn_reflns_number 18867
_diffrn_reflns_theta_full 25.68
_diffrn_reflns_theta_max 25.68
_diffrn_reflns_theta_min 1.06
_exptl_absorpt_coefficient_mu 3.574
_exptl_absorpt_correction_T_max 0.323
_exptl_absorpt_correction_T_min 0.221
_exptl_absorpt_correction_type empirical
_exptl_absorpt_process_details 'psi scan'
_exptl_crystal_colour plate
_exptl_crystal_density_diffrn 1.370
_exptl_crystal_description red
_exptl_crystal_F_000 1008
_exptl_crystal_size_max 0.2
_exptl_crystal_size_mid 0.1
_exptl_crystal_size_min 0.1
_refine_diff_density_max 3.715
_refine_diff_density_min -0.690
_refine_diff_density_rms 0.156
_refine_ls_extinction_method none
_refine_ls_goodness_of_fit_ref 0.923
_refine_ls_hydrogen_treatment constr
_refine_ls_matrix_type full
_refine_ls_number_parameters 451
_refine_ls_number_reflns 9012
_refine_ls_number_restraints 0
_refine_ls_restrained_S_all 0.923
_refine_ls_R_factor_all 0.0809
_refine_ls_R_factor_gt 0.0496
_refine_ls_shift/su_max 0.009
_refine_ls_shift/su_mean 0.000
_refine_ls_structure_factor_coef Fsqd
_refine_ls_weighting_details 'calc w=1/[\s^2^(Fo^2^)+(0.0408P)^2^+0.0000P] where P=(Fo^2^+2Fc^2^)/3'
_refine_ls_weighting_scheme calc
_refine_ls_wR_factor_gt 0.0998
_refine_ls_wR_factor_ref 0.1091
_reflns_number_gt 6036
_reflns_number_total 9012
_reflns_threshold_expression >2sigma(I)
_cod_data_source_file ja2001133_si_001_2.cif
_cod_data_source_block Complex_2
_cod_depositor_comments
;
The following automatic conversions were performed:

'_symmetry_cell_setting' tag value 'Triclini' was replaced with
'triclinic' value as specified in the replacement file
'/home/robertas/cod-tools/perl-scripts/inputs/replacement_values.lst'.

Automatic conversion script
Id: cif_fix_values 3143 2015-03-26 13:38:13Z robertas 
;
_cod_original_cell_volume 2412(3)
_cod_database_code 4106090

loop_
_symmetry_equiv_pos_as_xyz
'x, y, z'
'-x, -y, -z'

loop_
_atom_site_label
_atom_site_type_symbol
_atom_site_fract_x
_atom_site_fract_y
_atom_site_fract_z
_atom_site_U_iso_or_equiv
_atom_site_adp_type
_atom_site_occupancy
_atom_site_symmetry_multiplicity
_atom_site_calc_flag
_atom_site_refinement_flags
U1 U 0.79951(3) 0.74273(3) 0.716379(16) 0.02745(10) Uani 1 1 d .
Si3 Si 1.01452(19) 0.51619(17) 0.69128(12) 0.0315(5) Uani 1 1 d .
Si6 Si 1.04392(19) 0.92434(18) 0.71856(13) 0.0352(6) Uani 1 1 d .
Si1 Si 0.5732(2) 0.59245(19) 0.66044(13) 0.0357(6) Uani 1 1 d .
Si4 Si 0.9432(2) 0.50783(18) 0.84069(12) 0.0341(5) Uani 1 1 d .
Si5 Si 0.7940(2) 1.03262(18) 0.66072(12) 0.0341(5) Uani 1 1 d .
Si2 Si 0.7045(2) 0.7118(2) 0.54168(12) 0.0386(6) Uani 1 1 d .
N1 N 0.6904(5) 0.6759(5) 0.6314(3) 0.0266(14) Uani 1 1 d .
N2 N 0.9289(5) 0.5782(5) 0.7572(3) 0.0275(14) Uani 1 1 d .
N3 N 0.8906(5) 0.9102(5) 0.6972(3) 0.0281(15) Uani 1 1 d .
P1 P 0.58697(17) 0.86591(16) 0.85640(10) 0.0263(5) Uani 1 1 d .
C21 C 0.3681(6) 0.8658(6) 0.9383(4) 0.0300(18) Uani 1 1 d .
H21 H 0.3662 0.9459 0.9353 0.036 Uiso 1 1 calc R
C8 C 1.0422(7) 0.6314(6) 0.6191(4) 0.038(2) Uani 1 1 d .
H8A H 0.9640 0.6736 0.6031 0.058 Uiso 1 1 calc R
H8B H 1.0826 0.5962 0.5811 0.058 Uiso 1 1 calc R
H8C H 1.0941 0.6834 0.6359 0.058 Uiso 1 1 calc R
C32 C 0.7119(6) 0.8665(6) 0.9186(4) 0.0245(17) Uani 1 1 d .
C20 C 0.4623(6) 0.7998(6) 0.9053(4) 0.0281(18) Uani 1 1 d .
C33 C 0.8248(6) 0.9004(6) 0.8962(4) 0.0266(18) Uani 1 1 d .
H33 H 0.8339 0.9258 0.8492 0.032 Uiso 1 1 calc R
C27 C 0.5557(7) 1.1041(6) 0.8771(4) 0.0336(19) Uani 1 1 d .
H27 H 0.6113 1.0841 0.9144 0.040 Uiso 1 1 calc R
C25 C 0.4635(7) 0.6804(7) 0.9112(4) 0.039(2) Uani 1 1 d .
H25 H 0.5249 0.6353 0.8893 0.047 Uiso 1 1 calc R
C26 C 0.5211(6) 1.0176(6) 0.8392(4) 0.0282(18) Uani 1 1 d .
C1 C 0.6415(7) 0.8017(6) 0.7872(4) 0.037(2) Uani 1 1 d .
H1 H 0.5714 0.7782 0.7679 0.044 Uiso 1 1 calc R
C37 C 0.6987(7) 0.8336(6) 0.9903(5) 0.037(2) Uani 1 1 d .
H37 H 0.6235 0.8116 1.0073 0.044 Uiso 1 1 calc R
C34 C 0.9231(7) 0.8980(6) 0.9402(4) 0.035(2) Uani 1 1 d .
H34 H 0.9988 0.9184 0.9230 0.042 Uiso 1 1 calc R
C17 C 1.1123(7) 0.7957(6) 0.7801(4) 0.038(2) Uani 1 1 d .
H17A H 1.0633 0.7898 0.8217 0.058 Uiso 1 1 calc R
H17B H 1.1962 0.8053 0.7920 0.058 Uiso 1 1 calc R
H17C H 1.1122 0.7265 0.7579 0.058 Uiso 1 1 calc R
C14 C 0.6418(6) 0.9906(7) 0.6299(5) 0.043(2) Uani 1 1 d .
H14A H 0.6531 0.9628 0.5851 0.065 Uiso 1 1 calc R
H14B H 0.5798 1.0569 0.6260 0.065 Uiso 1 1 calc R
H14C H 0.6151 0.9307 0.6628 0.065 Uiso 1 1 calc R
C9 C 0.9327(8) 0.4068(6) 0.6534(4) 0.042(2) Uani 1 1 d .
H9A H 0.9255 0.3425 0.6883 0.062 Uiso 1 1 calc R
H9B H 0.9792 0.3802 0.6147 0.062 Uiso 1 1 calc R
H9C H 0.8512 0.4411 0.6377 0.062 Uiso 1 1 calc R
C31 C 0.4371(7) 1.0512(7) 0.7840(4) 0.040(2) Uani 1 1 d .
H31 H 0.4125 0.9959 0.7578 0.049 Uiso 1 1 calc R
C28 C 0.5077(7) 1.2206(6) 0.8595(5) 0.040(2) Uani 1 1 d .
H28 H 0.5311 1.2770 0.8852 0.049 Uiso 1 1 calc R
C30 C 0.3897(7) 1.1670(7) 0.7680(5) 0.048(2) Uani 1 1 d .
H30 H 0.3319 1.1876 0.7318 0.058 Uiso 1 1 calc R
C29 C 0.4258(7) 1.2512(7) 0.8042(5) 0.045(2) Uani 1 1 d .
H29 H 0.3954 1.3285 0.7915 0.054 Uiso 1 1 calc R
C11 C 0.9164(8) 0.3532(6) 0.8451(4) 0.042(2) Uani 1 1 d .
H11A H 0.8342 0.3484 0.8281 0.062 Uiso 1 1 calc R
H11B H 0.9244 0.3181 0.8927 0.062 Uiso 1 1 calc R
H11C H 0.9766 0.3134 0.8170 0.062 Uiso 1 1 calc R
C3 C 0.6124(7) 0.5163(7) 0.7486(4) 0.046(2) Uani 1 1 d .
H3A H 0.6761 0.4528 0.7451 0.070 Uiso 1 1 calc R
H3B H 0.5396 0.4874 0.7691 0.070 Uiso 1 1 calc R
H3C H 0.6419 0.5692 0.7774 0.070 Uiso 1 1 calc R
C18 C 1.1481(7) 0.9342(7) 0.6402(4) 0.048(2) Uani 1 1 d .
H18A H 1.1403 0.8705 0.6141 0.071 Uiso 1 1 calc R
H18B H 1.2329 0.9314 0.6554 0.071 Uiso 1 1 calc R
H18C H 1.1243 1.0057 0.6113 0.071 Uiso 1 1 calc R
C16 C 0.7512(7) 1.1412(6) 0.7239(4) 0.044(2) Uani 1 1 d .
H16A H 0.7133 1.1043 0.7642 0.066 Uiso 1 1 calc R
H16B H 0.6936 1.2034 0.7019 0.066 Uiso 1 1 calc R
H16C H 0.8247 1.1713 0.7378 0.066 Uiso 1 1 calc R
C24 C 0.3727(8) 0.6290(7) 0.9498(5) 0.052(2) Uani 1 1 d .
H24 H 0.3745 0.5489 0.9543 0.062 Uiso 1 1 calc R
C7 C 0.8109(8) 0.8244(7) 0.5204(4) 0.051(2) Uani 1 1 d .
H7A H 0.7632 0.8962 0.5026 0.077 Uiso 1 1 calc R
H7B H 0.8692 0.8004 0.4858 0.077 Uiso 1 1 calc R
H7C H 0.8552 0.8349 0.5618 0.077 Uiso 1 1 calc R
C22 C 0.2783(7) 0.8110(9) 0.9753(4) 0.048(2) Uani 1 1 d .
H22 H 0.2149 0.8550 0.9964 0.058 Uiso 1 1 calc R
C2 C 0.4193(7) 0.6820(7) 0.6645(5) 0.055(3) Uani 1 1 d .
H2A H 0.4277 0.7612 0.6481 0.083 Uiso 1 1 calc R
H2B H 0.3909 0.6766 0.7118 0.083 Uiso 1 1 calc R
H2C H 0.3601 0.6541 0.6356 0.083 Uiso 1 1 calc R
C19 C 1.0600(7) 1.0557(7) 0.7644(5) 0.051(2) Uani 1 1 d .
H19A H 1.0477 1.1241 0.7314 0.077 Uiso 1 1 calc R
H19B H 1.1417 1.0489 0.7848 0.077 Uiso 1 1 calc R
H19C H 0.9987 1.0611 0.8004 0.077 Uiso 1 1 calc R
C10 C 1.1737(7) 0.4442(7) 0.7194(5) 0.052(3) Uani 1 1 d .
H10A H 1.2216 0.5004 0.7351 0.079 Uiso 1 1 calc R
H10B H 1.2146 0.4117 0.6808 0.079 Uiso 1 1 calc R
H10C H 1.1662 0.3838 0.7568 0.079 Uiso 1 1 calc R
C5 C 0.5514(8) 0.7664(8) 0.4986(4) 0.057(3) Uani 1 1 d .
H5A H 0.4994 0.7051 0.5017 0.086 Uiso 1 1 calc R
H5B H 0.5642 0.7929 0.4505 0.086 Uiso 1 1 calc R
H5C H 0.5118 0.8293 0.5216 0.086 Uiso 1 1 calc R
C23 C 0.2805(8) 0.6940(8) 0.9814(5) 0.047(2) Uani 1 1 d .
H23 H 0.2196 0.6584 1.0069 0.056 Uiso 1 1 calc R
C6 C 0.7703(8) 0.5854(7) 0.4949(4) 0.051(2) Uani 1 1 d .
H6A H 0.8529 0.5579 0.5121 0.076 Uiso 1 1 calc R
H6B H 0.7731 0.6099 0.4457 0.076 Uiso 1 1 calc R
H6C H 0.7184 0.5243 0.5031 0.076 Uiso 1 1 calc R
C15 C 0.8653(8) 1.1124(7) 0.5840(5) 0.054(3) Uani 1 1 d .
H15A H 0.9293 1.1536 0.5999 0.081 Uiso 1 1 calc R
H15B H 0.8024 1.1664 0.5591 0.081 Uiso 1 1 calc R
H15C H 0.9007 1.0583 0.5535 0.081 Uiso 1 1 calc R
C4 C 0.5494(8) 0.4742(7) 0.6059(5) 0.054(3) Uani 1 1 d .
H4A H 0.5200 0.5077 0.5603 0.081 Uiso 1 1 calc R
H4B H 0.4890 0.4281 0.6276 0.081 Uiso 1 1 calc R
H4C H 0.6268 0.4262 0.6019 0.081 Uiso 1 1 calc R
C13 C 0.8280(10) 0.5734(8) 0.8997(4) 0.067(3) Uani 1 1 d .
H13A H 0.8301 0.6557 0.8951 0.101 Uiso 1 1 calc R
H13B H 0.8476 0.5415 0.9470 0.101 Uiso 1 1 calc R
H13C H 0.7464 0.5573 0.8877 0.101 Uiso 1 1 calc R
C12 C 1.0975(9) 0.5108(8) 0.8831(5) 0.063(3) Uani 1 1 d .
H12A H 1.1116 0.5896 0.8855 0.095 Uiso 1 1 calc R
H12B H 1.1620 0.4738 0.8562 0.095 Uiso 1 1 calc R
H12C H 1.0981 0.4705 0.9294 0.095 Uiso 1 1 calc R
C36 C 0.7976(8) 0.8335(6) 1.0360(4) 0.038(2) Uani 1 1 d .
H36 H 0.7883 0.8123 1.0835 0.046 Uiso 1 1 calc R
C35 C 0.9098(7) 0.8651(6) 1.0107(4) 0.039(2) Uani 1 1 d .
H35 H 0.9765 0.8642 1.0411 0.047 Uiso 1 1 calc R

loop_
_atom_site_aniso_label
_atom_site_aniso_U_11
_atom_site_aniso_U_22
_atom_site_aniso_U_33
_atom_site_aniso_U_23
_atom_site_aniso_U_13
_atom_site_aniso_U_12
U1 0.02501(15) 0.02477(16) 0.03250(19) -0.00371(12) 0.00052(12) -0.00234(11)
Si3 0.0284(11) 0.0259(12) 0.0386(14) -0.0020(10) 0.0007(10) 0.0025(9)
Si6 0.0268(11) 0.0286(12) 0.0511(16) -0.0046(11) 0.0038(11) -0.0075(9)
Si1 0.0292(12) 0.0358(13) 0.0443(15) -0.0107(11) -0.0052(11) -0.0074(10)
Si4 0.0414(13) 0.0266(12) 0.0326(14) -0.0010(10) -0.0061(11) 0.0006(10)
Si5 0.0335(12) 0.0246(12) 0.0422(15) 0.0025(10) 0.0058(11) -0.0018(9)
Si2 0.0424(13) 0.0414(14) 0.0293(14) -0.0027(11) -0.0048(11) 0.0046(11)
N1 0.026(3) 0.029(3) 0.024(4) -0.001(3) 0.000(3) 0.000(3)
N2 0.027(3) 0.023(3) 0.034(4) -0.006(3) -0.002(3) -0.005(3)
N3 0.024(3) 0.025(3) 0.035(4) -0.004(3) 0.001(3) -0.002(3)
P1 0.0225(10) 0.0274(11) 0.0295(12) -0.0037(9) 0.0031(9) -0.0047(8)
C21 0.032(4) 0.033(5) 0.027(5) -0.009(4) -0.003(4) -0.008(4)
C8 0.028(4) 0.029(5) 0.058(6) -0.010(4) 0.011(4) 0.001(3)
C32 0.026(4) 0.022(4) 0.025(5) -0.003(3) 0.002(3) -0.002(3)
C20 0.017(4) 0.040(5) 0.029(5) -0.004(4) 0.008(3) -0.012(3)
C33 0.024(4) 0.027(4) 0.026(5) 0.008(3) 0.005(3) -0.002(3)
C27 0.030(4) 0.038(5) 0.034(5) -0.009(4) 0.010(4) -0.006(4)
C25 0.040(5) 0.033(5) 0.047(6) -0.006(4) 0.014(4) -0.016(4)
C26 0.024(4) 0.034(4) 0.025(4) 0.004(4) 0.008(3) -0.004(3)
C1 0.033(4) 0.022(4) 0.058(6) -0.011(4) -0.012(4) -0.008(3)
C37 0.020(4) 0.025(4) 0.067(7) -0.017(4) 0.000(4) 0.002(3)
C34 0.029(4) 0.030(5) 0.047(6) -0.008(4) 0.004(4) -0.005(3)
C17 0.037(5) 0.037(5) 0.043(5) -0.010(4) -0.005(4) -0.006(4)
C14 0.029(4) 0.037(5) 0.061(6) -0.001(4) -0.005(4) 0.004(4)
C9 0.058(6) 0.029(5) 0.038(5) -0.008(4) 0.000(4) -0.006(4)
C31 0.028(4) 0.040(5) 0.054(6) -0.011(4) -0.007(4) -0.002(4)
C28 0.035(5) 0.026(5) 0.061(6) -0.011(4) 0.009(4) 0.001(4)
C30 0.023(4) 0.049(6) 0.063(7) 0.017(5) -0.010(4) 0.007(4)
C29 0.026(4) 0.030(5) 0.078(7) -0.004(5) -0.001(5) 0.000(4)
C11 0.054(5) 0.030(5) 0.035(5) 0.013(4) 0.000(4) 0.003(4)
C3 0.044(5) 0.041(5) 0.061(6) -0.015(5) 0.020(5) -0.026(4)
C18 0.036(5) 0.045(5) 0.062(6) -0.004(5) 0.013(4) -0.006(4)
C16 0.040(5) 0.030(5) 0.060(6) -0.002(4) 0.013(4) 0.000(4)
C24 0.053(6) 0.030(5) 0.075(7) -0.006(5) 0.020(5) -0.014(4)
C7 0.061(6) 0.052(6) 0.036(5) 0.005(4) 0.014(5) 0.000(5)
C22 0.024(4) 0.081(7) 0.044(6) -0.016(5) 0.011(4) -0.013(5)
C2 0.031(5) 0.061(6) 0.074(7) -0.008(5) 0.005(5) -0.015(4)
C19 0.037(5) 0.037(5) 0.085(7) -0.019(5) -0.006(5) -0.012(4)
C10 0.033(5) 0.052(6) 0.064(7) 0.012(5) 0.004(4) 0.012(4)
C5 0.069(6) 0.063(6) 0.037(6) -0.002(5) -0.014(5) 0.007(5)
C23 0.041(5) 0.055(6) 0.049(6) -0.008(5) 0.009(4) -0.022(5)
C6 0.060(6) 0.058(6) 0.034(5) -0.011(5) 0.007(5) -0.001(5)
C15 0.054(6) 0.040(5) 0.064(7) 0.007(5) 0.010(5) -0.003(4)
C4 0.052(6) 0.049(6) 0.069(7) -0.018(5) -0.015(5) -0.020(5)
C13 0.110(8) 0.050(6) 0.031(5) 0.001(5) 0.005(5) 0.030(6)
C12 0.077(7) 0.064(7) 0.045(6) 0.009(5) -0.029(5) -0.010(5)
C36 0.052(6) 0.031(5) 0.031(5) -0.001(4) 0.002(4) -0.006(4)
C35 0.034(5) 0.037(5) 0.045(6) -0.004(4) -0.014(4) -0.001(4)

loop_
_atom_type_symbol
_atom_type_description
_atom_type_scat_dispersion_real
_atom_type_scat_dispersion_imag
_atom_type_scat_source
C C 0.0033 0.0016 'International Tables Vol C Tables 4.2.6.8 and 6.1.1.4'
H H 0.0000 0.0000 'International Tables Vol C Tables 4.2.6.8 and 6.1.1.4'
N N 0.0061 0.0033 'International Tables Vol C Tables 4.2.6.8 and 6.1.1.4'
U U -9.6767 9.6646 'International Tables Vol C Tables 4.2.6.8 and 6.1.1.4'
Si Si 0.0817 0.0704 'International Tables Vol C Tables 4.2.6.8 and 6.1.1.4'
P P 0.1023 0.0942 'International Tables Vol C Tables 4.2.6.8 and 6.1.1.4'

loop_
_geom_angle_atom_site_label_1
_geom_angle_atom_site_label_2
_geom_angle_atom_site_label_3
_geom_angle
C1 U1 N1 100.5(2)
C1 U1 N3 99.6(2)
N1 U1 N3 122.4(2)
C1 U1 N2 117.0(2)
N1 U1 N2 101.1(2)
N3 U1 N2 116.2(2)
N2 Si3 C9 112.2(3)
N2 Si3 C8 109.7(3)
C9 Si3 C8 107.8(4)
N2 Si3 C10 114.3(4)
C9 Si3 C10 107.2(4)
C8 Si3 C10 105.2(4)
N3 Si6 C18 113.0(4)
N3 Si6 C17 110.4(3)
C18 Si6 C17 107.1(4)
N3 Si6 C19 113.5(3)
C18 Si6 C19 106.5(4)
C17 Si6 C19 105.9(4)
N1 Si1 C3 110.2(3)
N1 Si1 C2 112.1(3)
C3 Si1 C2 108.4(4)
N1 Si1 C4 114.7(4)
C3 Si1 C4 104.6(4)
C2 Si1 C4 106.5(4)
N2 Si4 C13 111.6(3)
N2 Si4 C11 112.6(3)
C13 Si4 C11 105.6(4)
N2 Si4 C12 114.4(4)
C13 Si4 C12 105.0(5)
C11 Si4 C12 106.9(4)
N3 Si5 C15 112.8(3)
N3 Si5 C16 113.4(3)
C15 Si5 C16 106.3(4)
N3 Si5 C14 110.6(3)
C15 Si5 C14 107.2(4)
C16 Si5 C14 105.9(4)
N1 Si2 C7 112.3(4)
N1 Si2 C5 112.1(4)
C7 Si2 C5 107.7(4)
N1 Si2 C6 113.4(3)
C7 Si2 C6 105.3(4)
C5 Si2 C6 105.7(4)
Si1 N1 Si2 117.9(3)
Si1 N1 U1 115.9(3)
Si2 N1 U1 125.9(3)
Si4 N2 Si3 118.2(3)
Si4 N2 U1 128.6(3)
Si3 N2 U1 113.1(3)
Si6 N3 Si5 119.0(3)
Si6 N3 U1 125.2(3)
Si5 N3 U1 115.8(3)
C1 P1 C32 110.0(4)
C1 P1 C26 116.5(4)
C32 P1 C26 104.4(3)
C1 P1 C20 116.1(4)
C32 P1 C20 106.2(3)
C26 P1 C20 102.4(3)
C22 C21 C20 119.4(7)
C22 C21 H21 120.3
C20 C21 H21 120.3
Si3 C8 H8A 109.5
Si3 C8 H8B 109.5
H8A C8 H8B 109.5
Si3 C8 H8C 109.5
H8A C8 H8C 109.5
H8B C8 H8C 109.5
C33 C32 C37 117.6(7)
C33 C32 P1 120.2(6)
C37 C32 P1 122.2(5)
C25 C20 C21 119.0(7)
C25 C20 P1 118.9(5)
C21 C20 P1 122.1(6)
C34 C33 C32 122.6(7)
C34 C33 H33 118.7
C32 C33 H33 118.7
C26 C27 C28 120.9(8)
C26 C27 H27 119.6
C28 C27 H27 119.6
C24 C25 C20 119.6(7)
C24 C25 H25 120.2
C20 C25 H25 120.2
C31 C26 C27 117.7(7)
C31 C26 P1 119.3(6)
C27 C26 P1 123.0(6)
P1 C1 U1 151.7(4)
P1 C1 H1 104.2
U1 C1 H1 104.2
C36 C37 C32 120.3(7)
C36 C37 H37 119.8
C32 C37 H37 119.8
C33 C34 C35 119.6(7)
C33 C34 H34 120.2
C35 C34 H34 120.2
Si6 C17 H17A 109.5
Si6 C17 H17B 109.5
H17A C17 H17B 109.5
Si6 C17 H17C 109.5
H17A C17 H17C 109.5
H17B C17 H17C 109.5
Si5 C14 H14A 109.5
Si5 C14 H14B 109.5
H14A C14 H14B 109.5
Si5 C14 H14C 109.5
H14A C14 H14C 109.5
H14B C14 H14C 109.5
Si3 C9 H9A 109.5
Si3 C9 H9B 109.5
H9A C9 H9B 109.5
Si3 C9 H9C 109.5
H9A C9 H9C 109.5
H9B C9 H9C 109.5
C30 C31 C26 120.4(8)
C30 C31 H31 119.8
C26 C31 H31 119.8
C29 C28 C27 120.0(8)
C29 C28 H28 120.0
C27 C28 H28 120.0
C29 C30 C31 121.6(8)
C29 C30 H30 119.2
C31 C30 H30 119.2
C30 C29 C28 119.3(8)
C30 C29 H29 120.3
C28 C29 H29 120.3
Si4 C11 H11A 109.5
Si4 C11 H11B 109.5
H11A C11 H11B 109.5
Si4 C11 H11C 109.5
H11A C11 H11C 109.5
H11B C11 H11C 109.5
Si1 C3 H3A 109.5
Si1 C3 H3B 109.5
H3A C3 H3B 109.5
Si1 C3 H3C 109.5
H3A C3 H3C 109.5
H3B C3 H3C 109.5
Si6 C18 H18A 109.5
Si6 C18 H18B 109.5
H18A C18 H18B 109.5
Si6 C18 H18C 109.5
H18A C18 H18C 109.5
H18B C18 H18C 109.5
Si5 C16 H16A 109.5
Si5 C16 H16B 109.5
H16A C16 H16B 109.5
Si5 C16 H16C 109.5
H16A C16 H16C 109.5
H16B C16 H16C 109.5
C23 C24 C25 121.1(8)
C23 C24 H24 119.4
C25 C24 H24 119.4
Si2 C7 H7A 109.5
Si2 C7 H7B 109.5
H7A C7 H7B 109.5
Si2 C7 H7C 109.5
H7A C7 H7C 109.5
H7B C7 H7C 109.5
C23 C22 C21 121.4(8)
C23 C22 H22 119.3
C21 C22 H22 119.3
Si1 C2 H2A 109.5
Si1 C2 H2B 109.5
H2A C2 H2B 109.5
Si1 C2 H2C 109.5
H2A C2 H2C 109.5
H2B C2 H2C 109.5
Si6 C19 H19A 109.5
Si6 C19 H19B 109.5
H19A C19 H19B 109.5
Si6 C19 H19C 109.5
H19A C19 H19C 109.5
H19B C19 H19C 109.5
Si3 C10 H10A 109.5
Si3 C10 H10B 109.5
H10A C10 H10B 109.5
Si3 C10 H10C 109.5
H10A C10 H10C 109.5
H10B C10 H10C 109.5
Si2 C5 H5A 109.5
Si2 C5 H5B 109.5
H5A C5 H5B 109.5
Si2 C5 H5C 109.5
H5A C5 H5C 109.5
H5B C5 H5C 109.5
C22 C23 C24 119.5(8)
C22 C23 H23 120.2
C24 C23 H23 120.2
Si2 C6 H6A 109.5
Si2 C6 H6B 109.5
H6A C6 H6B 109.5
Si2 C6 H6C 109.5
H6A C6 H6C 109.5
H6B C6 H6C 109.5
Si5 C15 H15A 109.5
Si5 C15 H15B 109.5
H15A C15 H15B 109.5
Si5 C15 H15C 109.5
H15A C15 H15C 109.5
H15B C15 H15C 109.5
Si1 C4 H4A 109.5
Si1 C4 H4B 109.5
H4A C4 H4B 109.5
Si1 C4 H4C 109.5
H4A C4 H4C 109.5
H4B C4 H4C 109.5
Si4 C13 H13A 109.5
Si4 C13 H13B 109.5
H13A C13 H13B 109.5
Si4 C13 H13C 109.5
H13A C13 H13C 109.5
H13B C13 H13C 109.5
Si4 C12 H12A 109.5
Si4 C12 H12B 109.5
H12A C12 H12B 109.5
Si4 C12 H12C 109.5
H12A C12 H12C 109.5
H12B C12 H12C 109.5
C35 C36 C37 119.8(8)
C35 C36 H36 120.1
C37 C36 H36 120.1
C34 C35 C36 120.1(7)
C34 C35 H35 120.0
C36 C35 H35 120.0

loop_
_geom_bond_atom_site_label_1
_geom_bond_atom_site_label_2
_geom_bond_distance
U1 C1 2.278(8)
U1 N1 2.287(6)
U1 N3 2.290(6)
U1 N2 2.304(6)
Si3 N2 1.747(6)
Si3 C9 1.858(8)
Si3 C8 1.873(8)
Si3 C10 1.878(7)
Si6 N3 1.743(6)
Si6 C18 1.883(8)
Si6 C17 1.885(8)
Si6 C19 1.887(8)
Si1 N1 1.743(6)
Si1 C3 1.853(9)
Si1 C2 1.867(8)
Si1 C4 1.876(8)
Si4 N2 1.721(6)
Si4 C13 1.846(8)
Si4 C11 1.860(8)
Si4 C12 1.867(9)
Si5 N3 1.749(6)
Si5 C15 1.872(8)
Si5 C16 1.879(8)
Si5 C14 1.892(8)
Si2 N1 1.744(6)
Si2 C7 1.861(9)
Si2 C5 1.866(8)
Si2 C6 1.889(8)
P1 C1 1.679(8)
P1 C32 1.813(7)
P1 C26 1.827(7)
P1 C20 1.838(7)
C21 C22 1.379(10)
C21 C20 1.403(9)
C21 H21 0.9300
C8 H8A 0.9600
C8 H8B 0.9600
C8 H8C 0.9600
C32 C33 1.382(9)
C32 C37 1.403(10)
C20 C25 1.388(10)
C33 C34 1.359(10)
C33 H33 0.9300
C27 C26 1.403(10)
C27 C28 1.404(10)
C27 H27 0.9300
C25 C24 1.383(10)
C25 H25 0.9300
C26 C31 1.393(10)
C1 H1 0.9300
C37 C36 1.389(10)
C37 H37 0.9300
C34 C35 1.381(11)
C34 H34 0.9300
C17 H17A 0.9600
C17 H17B 0.9600
C17 H17C 0.9600
C14 H14A 0.9600
C14 H14B 0.9600
C14 H14C 0.9600
C9 H9A 0.9600
C9 H9B 0.9600
C9 H9C 0.9600
C31 C30 1.392(10)
C31 H31 0.9300
C28 C29 1.377(11)
C28 H28 0.9300
C30 C29 1.366(11)
C30 H30 0.9300
C29 H29 0.9300
C11 H11A 0.9600
C11 H11B 0.9600
C11 H11C 0.9600
C3 H3A 0.9600
C3 H3B 0.9600
C3 H3C 0.9600
C18 H18A 0.9600
C18 H18B 0.9600
C18 H18C 0.9600
C16 H16A 0.9600
C16 H16B 0.9600
C16 H16C 0.9600
C24 C23 1.368(11)
C24 H24 0.9300
C7 H7A 0.9600
C7 H7B 0.9600
C7 H7C 0.9600
C22 C23 1.359(11)
C22 H22 0.9300
C2 H2A 0.9600
C2 H2B 0.9600
C2 H2C 0.9600
C19 H19A 0.9600
C19 H19B 0.9600
C19 H19C 0.9600
C10 H10A 0.9600
C10 H10B 0.9600
C10 H10C 0.9600
C5 H5A 0.9600
C5 H5B 0.9600
C5 H5C 0.9600
C23 H23 0.9300
C6 H6A 0.9600
C6 H6B 0.9600
C6 H6C 0.9600
C15 H15A 0.9600
C15 H15B 0.9600
C15 H15C 0.9600
C4 H4A 0.9600
C4 H4B 0.9600
C4 H4C 0.9600
C13 H13A 0.9600
C13 H13B 0.9600
C13 H13C 0.9600
C12 H12A 0.9600
C12 H12B 0.9600
C12 H12C 0.9600
C36 C35 1.383(11)
C36 H36 0.9300
C35 H35 0.9300

loop_
_cod_related_entry_id
_cod_related_entry_database
_cod_related_entry_code
1 ChemSpider 30660243
